data_2234243
loop_
_publ_author_name
'Ogutu, Hezron'
'Meijboom, Reinout'

_publ_section_title
;
 (Acetylacetonato-\k^2^<i>O</i>,<i>O</i>')carbonyl[tris(naphthalen-1-yl)phosphane-\k<i>P</i>]rhodium(I)
 acetone hemisolvate
;
_journal_coeditor_code HG5181
_journal_issue 4
_journal_name_full 'Acta Crystallographica Section E'
_journal_page_first m394
_journal_paper_doi 10.1107/S1600536812008148
_journal_volume 68
_journal_year 2012
_chemical_formula_iupac '[Rh (C5 H7 O2) (C30 H21 P) (C O)], 0.5C3 H6 O'
_chemical_formula_moiety 'C36 H28 O3 P Rh, 0.5(C3 H6 O)'
_chemical_formula_sum 'C37.5 H31 O3.5 P Rh'
_chemical_formula_weight 671.51
_chemical_name_systematic
;
(Acetylacetonato-\k^2^<i>O</i>,<i>O</i>')carbonyl[tris(naphthalen-
1-yl)phosphane-\k<i>P</i>]rhodium(I) acetone hemisolvate
;
_space_group_IT_number 14
_symmetry_cell_setting monoclinic
_symmetry_space_group_name_Hall '-P 2ybc'
_symmetry_space_group_name_H-M 'P 1 21/c 1'
_atom_sites_solution_hydrogens geom
_atom_sites_solution_primary direct
_atom_sites_solution_secondary difmap
_audit_creation_method 'WinGX routine CIF_UPDATE'
_cell_angle_alpha 90
_cell_angle_beta 102.9160(10)
_cell_angle_gamma 90
_cell_formula_units_Z 8
_cell_length_a 19.8780(5)
_cell_length_b 16.9350(5)
_cell_length_c 18.8060(4)
_cell_measurement_reflns_used 9789
_cell_measurement_temperature 173(2)
_cell_measurement_theta_max 64.92
_cell_measurement_theta_min 3.92
_cell_volume 6170.6(3)
_computing_cell_refinement 'SAINT-Plus (Bruker, 2007)'
_computing_data_collection 'APEX2 (Bruker, 2007)'
_computing_data_reduction 'SAINT-Plus (Bruker, 2007)'
_computing_molecular_graphics 'SHELXTL (Sheldrick, 2008)'
_computing_publication_material 'SHELXTL (Sheldrick, 2008)'
_computing_structure_refinement 'SHELXL97 (Sheldrick, 2008)'
_computing_structure_solution 'SHELXS97 (Sheldrick, 2008)'
_diffrn_ambient_temperature 173(2)
_diffrn_measured_fraction_theta_full 0.981
_diffrn_measured_fraction_theta_max 0.981
_diffrn_measurement_device_type 'Bruker APEXII CCD'
_diffrn_measurement_method '\f and \w scans'
_diffrn_radiation_monochromator graphite
_diffrn_radiation_type CuK\a
_diffrn_radiation_wavelength 1.54184
_diffrn_reflns_av_R_equivalents 0.0428
_diffrn_reflns_limit_h_max 23
_diffrn_reflns_limit_h_min -23
_diffrn_reflns_limit_k_max 19
_diffrn_reflns_limit_k_min -19
_diffrn_reflns_limit_l_max 16
_diffrn_reflns_limit_l_min -21
_diffrn_reflns_number 105322
_diffrn_reflns_theta_full 64.92
_diffrn_reflns_theta_max 64.92
_diffrn_reflns_theta_min 3.92
_diffrn_standards_decay_% 0
_diffrn_standards_interval_count 0
_diffrn_standards_interval_time 0
_diffrn_standards_number 0
_exptl_absorpt_coefficient_mu 5.268
_exptl_absorpt_correction_T_max 0.8169
_exptl_absorpt_correction_T_min 0.5054
_exptl_absorpt_correction_type multi-scan
_exptl_absorpt_process_details '(SADABS; Bruker, 2007)'
_exptl_crystal_colour Yellow
_exptl_crystal_density_diffrn 1.446
_exptl_crystal_density_method 'not measured'
_exptl_crystal_description Plate
_exptl_crystal_F_000 2752
_exptl_crystal_size_max 0.15
_exptl_crystal_size_mid 0.09
_exptl_crystal_size_min 0.04
_refine_diff_density_max 1.56
_refine_diff_density_min -0.591
_refine_ls_extinction_method none
_refine_ls_goodness_of_fit_ref 1.075
_refine_ls_hydrogen_treatment constr
_refine_ls_matrix_type full
_refine_ls_number_parameters 745
_refine_ls_number_reflns 10278
_refine_ls_number_restraints 240
_refine_ls_restrained_S_all 1.063
_refine_ls_R_factor_all 0.0295
_refine_ls_R_factor_gt 0.0275
_refine_ls_shift/su_max 0.003
_refine_ls_shift/su_mean 0
_refine_ls_structure_factor_coef Fsqd
_refine_ls_weighting_details 'calc w=1/[\s^2^(Fo^2^)+(0.0274P)^2^+9.4181P] where P=(Fo^2^+2Fc^2^)/3'
_refine_ls_weighting_scheme calc
_refine_ls_wR_factor_ref 0.0677
_reflns_number_gt 9730
_reflns_number_total 10278
_reflns_threshold_expression I>2\s(I)
_cod_data_source_file hg5181.cif
_cod_data_source_block I
_cod_original_sg_symbol_H-M 'P 21/c'
_cod_original_formula_sum 'C37.5 H31 O3.5 P1 Rh1'
_cod_database_code 2234243
_cod_database_fobs_code 2234243

loop_
_symmetry_equiv_pos_as_xyz
'x, y, z'
'-x, y+1/2, -z+1/2'
'-x, -y, -z'
'x, -y-1/2, z-1/2'

loop_
_atom_site_type_symbol
_atom_site_label
_atom_site_fract_x
_atom_site_fract_y
_atom_site_fract_z
_atom_site_U_iso_or_equiv
_atom_site_adp_type
_atom_site_calc_flag
_atom_site_refinement_flags
_atom_site_occupancy
Rh Rh2 0.534136(9) 0.265488(10) 0.656237(9) 0.01388(5) Uani d U 1
Rh Rh1 0.900894(9) 0.212742(10) 0.226138(10) 0.01600(6) Uani d U 1
P P2 0.44700(3) 0.20502(3) 0.69398(3) 0.01280(12) Uani d U 1
P P1 0.97479(3) 0.14922(3) 0.31614(3) 0.01495(13) Uani d U 1
O O2 0.82855(9) 0.26594(10) 0.14433(10) 0.0245(4) Uani d U 1
O O1 0.89175(12) 0.06892(12) 0.13498(11) 0.0399(5) Uani d U 1
O O4 0.61587(9) 0.11875(11) 0.68514(11) 0.0290(4) Uani d U 1
O O1S 0.69700(11) 0.22018(13) 0.40521(13) 0.0419(5) Uani d U 1
O O3 0.90469(9) 0.31368(10) 0.28592(9) 0.0206(4) Uani d U 1
O O5 0.61765(9) 0.32029(10) 0.62888(10) 0.0244(4) Uani d U 1
O O6 0.47819(9) 0.36556(9) 0.62588(9) 0.0182(4) Uani d U 1
C C11 1.00411(14) 0.30098(16) 0.49516(16) 0.0283(2) Uani d U 1
C C37 0.58290(13) 0.17534(15) 0.67555(13) 0.0192(5) Uani d U 1
C C50 0.41440(12) 0.01493(15) 0.45279(13) 0.0202(5) Uani d U 1
H H50 0.4079 -0.004 0.4042 0.024 Uiso calc R 1
C C52 0.43376(12) 0.12415(14) 0.53699(13) 0.0160(5) Uani d U 1
H H52 0.4409 0.1791 0.5459 0.019 Uiso calc R 1
C C72 0.33769(13) 0.16760(15) 0.79961(13) 0.0206(5) Uani d U 1
H H72 0.3247 0.1646 0.7479 0.025 Uiso calc R 1
C C53 0.43128(11) 0.07298(14) 0.59626(13) 0.0143(5) Uani d U 1
C C56 0.25310(13) 0.24601(15) 0.56476(14) 0.0198(5) Uani d U 1
H H56 0.2216 0.2173 0.5285 0.024 Uiso calc R 1
C C10 0.97019(15) 0.25843(18) 0.54138(15) 0.0308(6) Uani d U 1
H H10 0.9658 0.2812 0.5863 0.037 Uiso calc R 1
C C3S 0.7913(2) 0.3101(2) 0.4286(2) 0.0613(11) Uani d U 1
H H3S1 0.7927 0.2979 0.4798 0.092 Uiso calc R 1
H H3S2 0.7811 0.3663 0.4195 0.092 Uiso calc R 1
H H3S3 0.8362 0.2978 0.4177 0.092 Uiso calc R 1
C C18 0.99601(12) -0.01346(14) 0.31244(13) 0.0180(5) Uani d U 1
H H18 1.0412 0.001 0.3084 0.022 Uiso calc R 1
C C64 0.45917(12) 0.20529(13) 0.79421(13) 0.0147(5) Uani d U 1
C C48 0.42152(11) -0.00937(14) 0.58107(13) 0.0155(5) Uani d U 1
C C34 1.17054(14) 0.05419(16) 0.47784(15) 0.0262(6) Uani d U 1
H H34 1.1644 0.0295 0.5213 0.031 Uiso calc R 1
C C44 0.43700(11) 0.09951(13) 0.67017(12) 0.0138(5) Uani d U 1
C C22 0.79677(13) -0.08122(15) 0.32964(14) 0.0213(5) Uani d U 1
H H22 0.7855 -0.1357 0.3302 0.026 Uiso calc R 1
C C20 0.91353(13) -0.11548(15) 0.31596(14) 0.0219(5) Uani d U 1
H H20 0.9019 -0.1699 0.3152 0.026 Uiso calc R 1
C C68 0.42456(13) 0.18990(14) 0.91148(13) 0.0174(5) Uani d U 1
C C27 1.06450(12) 0.14510(14) 0.30637(13) 0.0169(5) Uani d U 1
C C55 0.31566(12) 0.21079(14) 0.60119(13) 0.0162(5) Uani d U 1
H H55 0.326 0.1586 0.5885 0.019 Uiso calc R 1
C C51 0.42607(12) 0.09599(15) 0.46746(13) 0.0187(5) Uani d U 1
H H51 0.4286 0.1313 0.4289 0.022 Uiso calc R 1
C C45 0.43799(12) 0.04421(14) 0.72423(13) 0.0158(5) Uani d U 1
H H45 0.444 0.0614 0.7733 0.019 Uiso calc R 1
C C7 0.97909(12) 0.19186(15) 0.40698(13) 0.0187(5) Uani d U 1
C C62 0.39025(13) 0.37353(15) 0.72987(13) 0.0198(5) Uani d U 1
H H62 0.4324 0.3512 0.756 0.024 Uiso calc R 1
C C25 0.82850(13) 0.07842(15) 0.32955(14) 0.0205(5) Uani d U 1
H H25 0.8385 0.1333 0.3297 0.025 Uiso calc R 1
C C15 1.04497(14) 0.31208(16) 0.38265(16) 0.0283(2) Uani d U 1
H H15 1.0497 0.2912 0.3371 0.034 Uiso calc R 1
C C61 0.37271(14) 0.44802(15) 0.74651(14) 0.0253(6) Uani d U 1
H H61 0.4027 0.4767 0.7841 0.03 Uiso calc R 1
C C65 0.52473(13) 0.22282(13) 0.83309(13) 0.0172(5) Uani d U 1
H H65 0.5593 0.2351 0.8072 0.021 Uiso calc R 1
C C57 0.23786(13) 0.32114(15) 0.58155(14) 0.0215(5) Uani d U 1
H H57 0.196 0.3448 0.5563 0.026 Uiso calc R 1
C C54 0.36217(12) 0.25042(14) 0.65473(12) 0.0145(5) Uani d U 1
C C21 0.86374(13) -0.05871(15) 0.32365(13) 0.0191(5) Uani d U 1
C C40 0.56711(14) 0.44663(15) 0.59914(14) 0.0253(6) Uani d U 1
H H40 0.5769 0.4987 0.5857 0.03 Uiso calc R 1
C C35 1.11436(13) 0.08241(15) 0.42834(14) 0.0215(5) Uani d U 1
H H35 1.0698 0.0781 0.4385 0.026 Uiso calc R 1
C C58 0.28366(13) 0.36425(15) 0.63605(14) 0.0207(5) Uani d U 1
C C71 0.28949(14) 0.15189(16) 0.83948(14) 0.0253(6) Uani d U 1
H H71 0.2437 0.1387 0.8152 0.03 Uiso calc R 1
C C26 0.88095(12) 0.02320(14) 0.32458(13) 0.0172(5) Uani d U 1
C C32 1.24612(14) 0.09633(16) 0.40218(16) 0.0289(6) Uani d U 1
H H32 1.2914 0.1019 0.3941 0.035 Uiso calc R 1
C C70 0.30738(15) 0.15521(16) 0.91627(15) 0.0276(6) Uani d U 1
H H70 0.2736 0.1448 0.9437 0.033 Uiso calc R 1
C C30 1.19871(13) 0.15532(15) 0.28205(16) 0.0258(6) Uani d U 1
H H30 1.2441 0.1606 0.2741 0.031 Uiso calc R 1
C C3 0.82824(13) 0.39243(15) 0.19905(15) 0.0245(6) Uani d U 1
H H3 0.8103 0.4444 0.1901 0.029 Uiso calc R 1
C C17 0.94997(12) 0.04497(14) 0.32094(13) 0.0159(5) Uani d U 1
C C69 0.37318(14) 0.17335(15) 0.95109(14) 0.0232(6) Uani d U 1
H H69 0.385 0.175 1.0029 0.028 Uiso calc R 1
C C46 0.43032(12) -0.03718(14) 0.70854(13) 0.0179(5) Uani d U 1
H H46 0.4317 -0.074 0.747 0.022 Uiso calc R 1
C C12 1.03281(14) 0.37690(16) 0.51546(16) 0.0283(2) Uani d U 1
H H12 1.0285 0.3996 0.5604 0.034 Uiso calc R 1
C C28 1.07644(13) 0.17322(14) 0.24157(14) 0.0211(5) Uani d U 1
H H28 1.0384 0.1901 0.2045 0.025 Uiso calc R 1
C C24 0.76388(13) 0.05461(15) 0.33411(14) 0.0230(5) Uani d U 1
H H24 0.7296 0.0928 0.3369 0.028 Uiso calc R 1
C C1 0.89609(14) 0.12360(16) 0.17148(14) 0.0249(6) Uani d U 1
C C36 1.12161(12) 0.11787(14) 0.36217(14) 0.0185(5) Uani d U 1
C C31 1.18918(13) 0.12442(15) 0.34891(15) 0.0223(5) Uani d U 1
C C4 0.87534(13) 0.37951(15) 0.26451(14) 0.0215(5) Uani d U 1
C C19 0.97786(13) -0.09378(15) 0.30967(14) 0.0209(5) Uani d U 1
H H19 1.0104 -0.1328 0.3034 0.025 Uiso calc R 1
C C47 0.42097(12) -0.06313(14) 0.63843(13) 0.0180(5) Uani d U 1
H H47 0.414 -0.1178 0.628 0.022 Uiso calc R 1
C C42 0.44669(15) 0.49561(16) 0.59086(15) 0.0288(6) Uani d U 1
H H42A 0.4047 0.4754 0.5583 0.043 Uiso calc R 1
H H42B 0.4645 0.5404 0.5676 0.043 Uiso calc R 1
H H42C 0.4359 0.5129 0.6368 0.043 Uiso calc R 1
C C2 0.80491(13) 0.33581(16) 0.14513(15) 0.0249(6) Uani d U 1
C C66 0.54236(13) 0.22314(14) 0.91011(13) 0.0196(5) Uani d U 1
H H66 0.5883 0.2345 0.9353 0.024 Uiso calc R 1
C C49 0.41249(12) -0.03627(15) 0.50793(13) 0.0181(5) Uani d U 1
H H49 0.405 -0.0909 0.4975 0.022 Uiso calc R 1
C C73 0.40621(13) 0.18809(13) 0.83337(13) 0.0165(5) Uani d U 1
C C16 1.00927(14) 0.26749(16) 0.42584(16) 0.0283(2) Uani d U 1
C C23 0.74805(13) -0.02628(16) 0.33467(14) 0.0229(6) Uani d U 1
H H23 0.7033 -0.0426 0.3386 0.027 Uiso calc R 1
C C8 0.94860(13) 0.15189(16) 0.45579(14) 0.0228(5) Uani d U 1
H H8 0.9305 0.1005 0.4436 0.027 Uiso calc R 1
C C14 1.07306(14) 0.38447(16) 0.40426(15) 0.0283(2) Uani d U 1
H H14 1.0972 0.4126 0.374 0.034 Uiso calc R 1
C C63 0.34676(12) 0.32891(14) 0.67429(13) 0.0175(5) Uani d U 1
C C29 1.14352(14) 0.17767(15) 0.22877(15) 0.0249(6) Uani d U 1
H H29 1.1503 0.1962 0.1832 0.03 Uiso calc R 1
C C67 0.49302(13) 0.20703(14) 0.94805(13) 0.0199(5) Uani d U 1
H H67 0.5049 0.2073 0.9999 0.024 Uiso calc R 1
C C59 0.26762(14) 0.44216(16) 0.65436(15) 0.0267(6) Uani d U 1
H H59 0.2262 0.4663 0.6284 0.032 Uiso calc R 1
C C60 0.31056(15) 0.48312(16) 0.70851(16) 0.0293(6) Uani d U 1
H H60 0.2988 0.535 0.7206 0.035 Uiso calc R 1
C C6 0.89517(15) 0.44618(16) 0.31812(16) 0.0283(6) Uani d U 1
H H6A 0.8835 0.432 0.3645 0.042 Uiso calc R 1
H H6B 0.87 0.494 0.2986 0.042 Uiso calc R 1
H H6C 0.9449 0.4558 0.3262 0.042 Uiso calc R 1
C C39 0.50023(14) 0.43147(15) 0.60603(13) 0.0221(5) Uani d U 1
C C9 0.94373(14) 0.18528(18) 0.52279(15) 0.0288(6) Uani d U 1
H H9 0.922 0.1569 0.555 0.035 Uiso calc R 1
C C5 0.74708(16) 0.35524(19) 0.08127(17) 0.0391(7) Uani d U 1
H H5A 0.7645 0.3553 0.0365 0.059 Uiso calc R 1
H H5B 0.7285 0.4075 0.0884 0.059 Uiso calc R 1
H H5C 0.7105 0.3156 0.0772 0.059 Uiso calc R 1
C C41 0.62120(14) 0.39225(16) 0.61022(15) 0.0268(6) Uani d U 1
C C13 1.06635(14) 0.41745(16) 0.47135(15) 0.0283(2) Uani d U 1
H H13 1.0853 0.468 0.4857 0.034 Uiso calc R 1
C C33 1.23727(14) 0.06142(17) 0.46478(15) 0.0300(6) Uani d U 1
H H33 1.276 0.042 0.4995 0.036 Uiso calc R 1
C C43 0.69125(17) 0.4173(2) 0.5994(2) 0.0498(9) Uani d U 1
H H43A 0.7222 0.427 0.647 0.075 Uiso calc R 1
H H43B 0.6865 0.4657 0.5702 0.075 Uiso calc R 1
H H43C 0.7105 0.3753 0.574 0.075 Uiso calc R 1
C C2S 0.73211(17) 0.2659(2) 0.3004(2) 0.0435(8) Uani d U 1
H H2S1 0.6964 0.2295 0.2749 0.065 Uiso calc R 1
H H2S2 0.7768 0.2512 0.2903 0.065 Uiso calc R 1
H H2S3 0.7203 0.3199 0.2833 0.065 Uiso calc R 1
C C1S 0.73633(15) 0.26151(17) 0.38060(19) 0.0367(7) Uani d U 1

loop_
_atom_site_aniso_label
_atom_site_aniso_U_11
_atom_site_aniso_U_22
_atom_site_aniso_U_33
_atom_site_aniso_U_12
_atom_site_aniso_U_13
_atom_site_aniso_U_23
Rh2 0.01668(10) 0.01180(9) 0.01356(9) -0.00149(7) 0.00425(7) 0.00001(6)
Rh1 0.01686(10) 0.01368(10) 0.01775(10) 0.00225(7) 0.00450(7) 0.00181(7)
P2 0.0158(3) 0.0106(3) 0.0122(3) -0.0007(2) 0.0036(2) -0.0006(2)
P1 0.0148(3) 0.0131(3) 0.0174(3) 0.0005(2) 0.0046(2) 0.0009(2)
O2 0.0267(10) 0.0234(10) 0.0221(9) 0.0063(8) 0.0025(7) 0.0047(7)
O1 0.0626(15) 0.0242(11) 0.0292(11) 0.0057(10) 0.0025(10) -0.0073(9)
O4 0.0255(10) 0.0184(10) 0.0418(12) 0.0030(8) 0.0045(8) -0.0021(8)
O1S 0.0375(12) 0.0398(13) 0.0526(14) -0.0048(10) 0.0188(11) 0.0013(10)
O3 0.0216(9) 0.0162(9) 0.0243(9) 0.0037(7) 0.0058(7) 0.0008(7)
O5 0.0237(9) 0.0228(10) 0.0293(10) -0.0043(7) 0.0114(8) 0.0035(8)
O6 0.0246(9) 0.0131(8) 0.0178(9) -0.0013(7) 0.0063(7) 0.0023(7)
C11 0.0264(6) 0.0219(6) 0.0326(6) 0.0041(4) -0.0020(5) -0.0034(5)
C37 0.0202(13) 0.0176(13) 0.0206(13) -0.0052(11) 0.0059(10) -0.0028(10)
C50 0.0191(13) 0.0259(14) 0.0144(12) 0.0005(10) 0.0015(10) -0.0068(10)
C52 0.0150(12) 0.0149(12) 0.0183(12) 0.0002(9) 0.0042(9) 0.0000(9)
C72 0.0254(13) 0.0217(13) 0.0153(12) -0.0024(10) 0.0060(10) -0.0018(10)
C53 0.0103(11) 0.0151(12) 0.0166(12) 0.0004(9) 0.0011(9) -0.0013(9)
C56 0.0179(12) 0.0212(13) 0.0210(13) -0.0013(10) 0.0056(10) 0.0012(10)
C10 0.0325(15) 0.0394(17) 0.0190(14) 0.0095(13) 0.0023(11) -0.0049(12)
C3S 0.051(2) 0.046(2) 0.080(3) -0.0113(18) 0.000(2) 0.005(2)
C18 0.0180(12) 0.0187(12) 0.0178(12) 0.0004(10) 0.0051(10) 0.0020(10)
C64 0.0230(12) 0.0084(11) 0.0132(11) -0.0005(9) 0.0051(9) -0.0011(9)
C48 0.0112(11) 0.0146(12) 0.0204(12) 0.0004(9) 0.0025(9) -0.0009(9)
C34 0.0270(14) 0.0260(14) 0.0222(14) 0.0041(11) -0.0017(11) -0.0055(11)
C44 0.0124(11) 0.0121(11) 0.0166(12) -0.0002(9) 0.0023(9) -0.0022(9)
C22 0.0256(13) 0.0175(13) 0.0207(13) -0.0050(10) 0.0050(10) 0.0004(10)
C20 0.0288(14) 0.0137(12) 0.0239(13) -0.0023(10) 0.0074(11) -0.0004(10)
C68 0.0272(13) 0.0098(11) 0.0163(12) 0.0030(10) 0.0075(10) -0.0007(9)
C27 0.0175(12) 0.0124(12) 0.0216(13) -0.0004(9) 0.0060(10) -0.0006(9)
C55 0.0182(12) 0.0143(12) 0.0173(12) 0.0003(9) 0.0065(9) 0.0007(9)
C51 0.0161(12) 0.0237(13) 0.0154(12) 0.0003(10) 0.0019(9) 0.0012(10)
C45 0.0145(12) 0.0166(12) 0.0167(12) 0.0006(9) 0.0040(9) -0.0006(9)
C7 0.0175(12) 0.0209(13) 0.0173(12) 0.0061(10) 0.0035(9) 0.0008(10)
C62 0.0247(13) 0.0177(13) 0.0184(13) 0.0014(10) 0.0079(10) -0.0010(10)
C25 0.0209(13) 0.0159(12) 0.0253(13) 0.0008(10) 0.0064(10) 0.0034(10)
C15 0.0264(6) 0.0219(6) 0.0326(6) 0.0041(4) -0.0020(5) -0.0034(5)
C61 0.0334(15) 0.0204(13) 0.0237(14) 0.0002(11) 0.0095(11) -0.0052(11)
C65 0.0235(13) 0.0112(11) 0.0175(12) -0.0006(9) 0.0062(10) -0.0011(9)
C57 0.0185(12) 0.0246(14) 0.0226(13) 0.0041(10) 0.0076(10) 0.0055(10)
C54 0.0187(12) 0.0141(11) 0.0120(11) -0.0004(9) 0.0061(9) 0.0026(9)
C21 0.0208(12) 0.0198(13) 0.0165(12) -0.0019(10) 0.0038(10) 0.0009(10)
C40 0.0393(16) 0.0168(13) 0.0225(14) -0.0074(11) 0.0127(12) 0.0016(10)
C35 0.0199(13) 0.0217(13) 0.0218(13) 0.0013(10) 0.0023(10) -0.0046(10)
C58 0.0233(13) 0.0185(13) 0.0228(13) 0.0034(10) 0.0105(10) 0.0027(10)
C71 0.0249(14) 0.0293(15) 0.0240(14) -0.0037(11) 0.0101(11) -0.0024(11)
C26 0.0174(12) 0.0193(12) 0.0142(12) -0.0005(10) 0.0022(9) 0.0031(9)
C32 0.0170(13) 0.0281(15) 0.0399(16) 0.0000(11) 0.0027(11) -0.0127(12)
C70 0.0339(15) 0.0284(15) 0.0258(14) -0.0035(12) 0.0181(12) -0.0013(11)
C30 0.0193(13) 0.0185(13) 0.0432(16) -0.0013(10) 0.0146(12) -0.0034(12)
C3 0.0260(14) 0.0164(13) 0.0338(15) 0.0056(11) 0.0120(11) 0.0068(11)
C17 0.0189(12) 0.0144(12) 0.0147(12) -0.0005(9) 0.0040(9) 0.0001(9)
C69 0.0345(15) 0.0218(13) 0.0158(12) 0.0006(11) 0.0110(11) -0.0037(10)
C46 0.0199(12) 0.0140(12) 0.0201(12) 0.0011(10) 0.0049(10) 0.0038(10)
C12 0.0264(6) 0.0219(6) 0.0326(6) 0.0041(4) -0.0020(5) -0.0034(5)
C28 0.0238(13) 0.0136(12) 0.0271(14) 0.0024(10) 0.0085(11) 0.0028(10)
C24 0.0184(13) 0.0235(13) 0.0272(14) 0.0037(10) 0.0052(11) 0.0028(11)
C1 0.0273(14) 0.0235(14) 0.0220(13) 0.0043(11) 0.0013(11) 0.0052(11)
C36 0.0175(12) 0.0135(12) 0.0238(13) -0.0004(9) 0.0035(10) -0.0055(10)
C31 0.0193(13) 0.0170(13) 0.0306(14) -0.0007(10) 0.0055(11) -0.0077(11)
C4 0.0201(13) 0.0169(13) 0.0308(14) 0.0019(10) 0.0127(11) 0.0025(11)
C19 0.0246(13) 0.0163(12) 0.0222(13) 0.0032(10) 0.0063(10) -0.0003(10)
C47 0.0149(12) 0.0127(12) 0.0258(13) -0.0003(9) 0.0034(10) -0.0008(10)
C42 0.0420(17) 0.0197(14) 0.0247(14) 0.0031(12) 0.0077(12) 0.0033(11)
C2 0.0245(14) 0.0239(14) 0.0271(14) 0.0067(11) 0.0073(11) 0.0084(11)
C66 0.0245(13) 0.0135(12) 0.0186(13) 0.0015(10) -0.0001(10) -0.0007(10)
C49 0.0154(12) 0.0161(12) 0.0210(13) 0.0003(9) 0.0007(10) -0.0066(10)
C73 0.0236(13) 0.0097(11) 0.0170(12) 0.0018(9) 0.0064(10) 0.0005(9)
C16 0.0264(6) 0.0219(6) 0.0326(6) 0.0041(4) -0.0020(5) -0.0034(5)
C23 0.0174(12) 0.0288(14) 0.0223(13) -0.0038(11) 0.0042(10) 0.0036(11)
C8 0.0203(13) 0.0258(14) 0.0219(13) 0.0020(11) 0.0041(10) -0.0004(11)
C14 0.0264(6) 0.0219(6) 0.0326(6) 0.0041(4) -0.0020(5) -0.0034(5)
C63 0.0205(12) 0.0172(12) 0.0175(12) 0.0012(10) 0.0099(10) 0.0021(10)
C29 0.0280(14) 0.0190(13) 0.0325(15) 0.0022(11) 0.0169(12) 0.0030(11)
C67 0.0316(14) 0.0138(12) 0.0136(12) 0.0032(10) 0.0033(10) -0.0003(9)
C59 0.0264(14) 0.0228(14) 0.0326(15) 0.0088(11) 0.0100(11) 0.0015(11)
C60 0.0360(16) 0.0179(13) 0.0365(16) 0.0057(12) 0.0135(13) -0.0035(12)
C6 0.0340(15) 0.0192(14) 0.0343(16) 0.0053(11) 0.0131(12) 0.0004(11)
C39 0.0371(15) 0.0170(13) 0.0122(12) -0.0020(11) 0.0052(10) -0.0001(10)
C9 0.0291(15) 0.0376(16) 0.0207(14) 0.0041(12) 0.0078(11) 0.0031(12)
C5 0.0415(18) 0.0333(17) 0.0362(17) 0.0142(14) -0.0046(13) 0.0048(13)
C41 0.0331(15) 0.0257(15) 0.0244(14) -0.0103(12) 0.0127(11) 0.0007(11)
C13 0.0264(6) 0.0219(6) 0.0326(6) 0.0041(4) -0.0020(5) -0.0034(5)
C33 0.0237(14) 0.0321(16) 0.0283(15) 0.0064(12) -0.0067(11) -0.0101(12)
C43 0.0402(19) 0.0377(19) 0.079(3) -0.0101(15) 0.0301(18) 0.0112(18)
C2S 0.0336(17) 0.0380(18) 0.061(2) 0.0113(14) 0.0142(15) 0.0200(16)
C1S 0.0233(15) 0.0247(15) 0.062(2) 0.0047(12) 0.0091(14) 0.0078(14)

loop_
_atom_type_symbol
_atom_type_description
_atom_type_scat_dispersion_real
_atom_type_scat_dispersion_imag
_atom_type_scat_source
C C 0.0181 0.0091 'International Tables Vol C Tables 4.2.6.8 and 6.1.1.4'
H H 0 0 'International Tables Vol C Tables 4.2.6.8 and 6.1.1.4'
O O 0.0492 0.0322 'International Tables Vol C Tables 4.2.6.8 and 6.1.1.4'
P P 0.2955 0.4335 'International Tables Vol C Tables 4.2.6.8 and 6.1.1.4'
Rh Rh 0.0927 3.6045 'International Tables Vol C Tables 4.2.6.8 and 6.1.1.4'

loop_
_geom_angle_atom_site_label_1
_geom_angle_atom_site_label_2
_geom_angle_atom_site_label_3
_geom_angle
C37 Rh2 O6 175.48(9)
C37 Rh2 O5 90.28(9)
O6 Rh2 O5 88.58(7)
C37 Rh2 P2 88.18(8)
O6 Rh2 P2 93.22(5)
O5 Rh2 P2 176.14(5)
C1 Rh1 O3 178.85(10)
C1 Rh1 O2 90.07(9)
O3 Rh1 O2 88.78(7)
C1 Rh1 P1 88.35(8)
O3 Rh1 P1 92.78(5)
O2 Rh1 P1 176.45(5)
C44 P2 C64 103.47(10)
C44 P2 C54 105.48(10)
C64 P2 C54 107.83(11)
C44 P2 Rh2 114.33(8)
C64 P2 Rh2 112.65(8)
C54 P2 Rh2 112.38(7)
C27 P1 C7 105.28(11)
C27 P1 C17 104.22(11)
C7 P1 C17 106.77(11)
C27 P1 Rh1 115.36(8)
C7 P1 Rh1 113.44(8)
C17 P1 Rh1 110.99(8)
C2 O2 Rh1 126.44(17)
C4 O3 Rh1 126.77(16)
C41 O5 Rh2 126.54(17)
C39 O6 Rh2 127.15(16)
C10 C11 C12 120.9(3)
C10 C11 C16 119.7(3)
C12 C11 C16 119.4(3)
O4 C37 Rh2 176.4(2)
C49 C50 C51 120.2(2)
C49 C50 H50 119.9
C51 C50 H50 119.9
C51 C52 C53 121.4(2)
C51 C52 H52 119.3
C53 C52 H52 119.3
C71 C72 C73 121.7(2)
C71 C72 H72 119.2
C73 C72 H72 119.2
C52 C53 C48 117.7(2)
C52 C53 C44 123.9(2)
C48 C53 C44 118.4(2)
C57 C56 C55 120.0(2)
C57 C56 H56 120
C55 C56 H56 120
C9 C10 C11 121.1(3)
C9 C10 H10 119.4
C11 C10 H10 119.4
C1S C3S H3S1 109.5
C1S C3S H3S2 109.5
H3S1 C3S H3S2 109.5
C1S C3S H3S3 109.5
H3S1 C3S H3S3 109.5
H3S2 C3S H3S3 109.5
C17 C18 C19 121.8(2)
C17 C18 H18 119.1
C19 C18 H18 119.1
C65 C64 C73 119.0(2)
C65 C64 P2 115.81(18)
C73 C64 P2 125.21(18)
C47 C48 C49 120.7(2)
C47 C48 C53 120.0(2)
C49 C48 C53 119.2(2)
C35 C34 C33 120.5(3)
C35 C34 H34 119.7
C33 C34 H34 119.7
C45 C44 C53 119.0(2)
C45 C44 P2 119.77(18)
C53 C44 P2 121.19(17)
C23 C22 C21 121.2(2)
C23 C22 H22 119.4
C21 C22 H22 119.4
C19 C20 C21 121.3(2)
C19 C20 H20 119.4
C21 C20 H20 119.4
C67 C68 C69 120.9(2)
C67 C68 C73 120.1(2)
C69 C68 C73 119.0(2)
C28 C27 C36 119.5(2)
C28 C27 P1 116.04(18)
C36 C27 P1 124.42(18)
C54 C55 C56 121.5(2)
C54 C55 H55 119.2
C56 C55 H55 119.2
C52 C51 C50 120.3(2)
C52 C51 H51 119.8
C50 C51 H51 119.8
C44 C45 C46 121.8(2)
C44 C45 H45 119.1
C46 C45 H45 119.1
C8 C7 C16 119.8(2)
C8 C7 P1 119.18(19)
C16 C7 P1 120.9(2)
C61 C62 C63 121.2(2)
C61 C62 H62 119.4
C63 C62 H62 119.4
C24 C25 C26 121.6(2)
C24 C25 H25 119.2
C26 C25 H25 119.2
C14 C15 C16 122.1(3)
C14 C15 H15 118.9
C16 C15 H15 118.9
C62 C61 C60 120.8(3)
C62 C61 H61 119.6
C60 C61 H61 119.6
C64 C65 C66 122.3(2)
C64 C65 H65 118.9
C66 C65 H65 118.9
C56 C57 C58 120.7(2)
C56 C57 H57 119.6
C58 C57 H57 119.6
C55 C54 C63 119.5(2)
C55 C54 P2 119.44(18)
C63 C54 P2 120.80(18)
C20 C21 C22 121.3(2)
C20 C21 C26 119.5(2)
C22 C21 C26 119.2(2)
C39 C40 C41 125.9(2)
C39 C40 H40 117.1
C41 C40 H40 117.1
C34 C35 C36 121.1(2)
C34 C35 H35 119.4
C36 C35 H35 119.4
C57 C58 C59 120.9(2)
C57 C58 C63 119.9(2)
C59 C58 C63 119.1(2)
C72 C71 C70 120.4(2)
C72 C71 H71 119.8
C70 C71 H71 119.8
C25 C26 C21 117.6(2)
C25 C26 C17 123.9(2)
C21 C26 C17 118.5(2)
C33 C32 C31 121.3(3)
C33 C32 H32 119.3
C31 C32 H32 119.3
C69 C70 C71 119.8(2)
C69 C70 H70 120.1
C71 C70 H70 120.1
C29 C30 C31 120.7(2)
C29 C30 H30 119.6
C31 C30 H30 119.6
C4 C3 C2 125.8(2)
C4 C3 H3 117.1
C2 C3 H3 117.1
C18 C17 C26 119.1(2)
C18 C17 P1 119.32(18)
C26 C17 P1 121.17(18)
C70 C69 C68 121.3(2)
C70 C69 H69 119.4
C68 C69 H69 119.4
C47 C46 C45 120.2(2)
C47 C46 H46 119.9
C45 C46 H46 119.9
C13 C12 C11 120.9(3)
C13 C12 H12 119.5
C11 C12 H12 119.5
C27 C28 C29 121.8(2)
C27 C28 H28 119.1
C29 C28 H28 119.1
C25 C24 C23 120.2(2)
C25 C24 H24 119.9
C23 C24 H24 119.9
O1 C1 Rh1 177.6(2)
C35 C36 C31 118.1(2)
C35 C36 C27 123.9(2)
C31 C36 C27 117.9(2)
C30 C31 C32 120.6(2)
C30 C31 C36 120.2(2)
C32 C31 C36 119.1(2)
O3 C4 C3 125.9(2)
O3 C4 C6 114.2(2)
C3 C4 C6 120.0(2)
C20 C19 C18 119.8(2)
C20 C19 H19 120.1
C18 C19 H19 120.1
C46 C47 C48 120.5(2)
C46 C47 H47 119.7
C48 C47 H47 119.7
C39 C42 H42A 109.5
C39 C42 H42B 109.5
H42A C42 H42B 109.5
C39 C42 H42C 109.5
H42A C42 H42C 109.5
H42B C42 H42C 109.5
O2 C2 C3 125.6(2)
O2 C2 C5 114.4(2)
C3 C2 C5 120.0(2)
C67 C66 C65 119.6(2)
C67 C66 H66 120.2
C65 C66 H66 120.2
C50 C49 C48 121.0(2)
C50 C49 H49 119.5
C48 C49 H49 119.5
C72 C73 C68 117.7(2)
C72 C73 C64 124.1(2)
C68 C73 C64 118.1(2)
C15 C16 C7 125.1(3)
C15 C16 C11 117.1(2)
C7 C16 C11 117.8(3)
C22 C23 C24 120.1(2)
C22 C23 H23 119.9
C24 C23 H23 119.9
C7 C8 C9 121.8(3)
C7 C8 H8 119.1
C9 C8 H8 119.1
C15 C14 C13 120.3(3)
C15 C14 H14 119.8
C13 C14 H14 119.8
C62 C63 C58 118.0(2)
C62 C63 C54 123.7(2)
C58 C63 C54 118.3(2)
C30 C29 C28 119.8(2)
C30 C29 H29 120.1
C28 C29 H29 120.1
C66 C67 C68 121.0(2)
C66 C67 H67 119.5
C68 C67 H67 119.5
C60 C59 C58 121.2(3)
C60 C59 H59 119.4
C58 C59 H59 119.4
C59 C60 C61 119.6(2)
C59 C60 H60 120.2
C61 C60 H60 120.2
C4 C6 H6A 109.5
C4 C6 H6B 109.5
H6A C6 H6B 109.5
C4 C6 H6C 109.5
H6A C6 H6C 109.5
H6B C6 H6C 109.5
O6 C39 C40 125.7(2)
O6 C39 C42 114.2(2)
C40 C39 C42 120.1(2)
C10 C9 C8 119.8(3)
C10 C9 H9 120.1
C8 C9 H9 120.1
C2 C5 H5A 109.5
C2 C5 H5B 109.5
H5A C5 H5B 109.5
C2 C5 H5C 109.5
H5A C5 H5C 109.5
H5B C5 H5C 109.5
O5 C41 C40 125.7(2)
O5 C41 C43 114.5(3)
C40 C41 C43 119.8(3)
C12 C13 C14 120.1(3)
C12 C13 H13 119.9
C14 C13 H13 119.9
C32 C33 C34 119.8(3)
C32 C33 H33 120.1
C34 C33 H33 120.1
C41 C43 H43A 109.5
C41 C43 H43B 109.5
H43A C43 H43B 109.5
C41 C43 H43C 109.5
H43A C43 H43C 109.5
H43B C43 H43C 109.5
C1S C2S H2S1 109.5
C1S C2S H2S2 109.5
H2S1 C2S H2S2 109.5
C1S C2S H2S3 109.5
H2S1 C2S H2S3 109.5
H2S2 C2S H2S3 109.5
O1S C1S C2S 121.2(3)
O1S C1S C3S 122.1(3)
C2S C1S C3S 116.7(3)

loop_
_geom_bond_atom_site_label_1
_geom_bond_atom_site_label_2
_geom_bond_distance
Rh2 C37 1.801(3)
Rh2 O6 2.0374(16)
Rh2 O5 2.0649(17)
Rh2 P2 2.2588(6)
Rh1 C1 1.817(3)
Rh1 O3 2.0380(17)
Rh1 O2 2.0633(17)
Rh1 P1 2.2513(6)
P2 C44 1.842(2)
P2 C64 1.846(2)
P2 C54 1.850(2)
P1 C27 1.835(2)
P1 C7 1.839(2)
P1 C17 1.841(2)
O2 C2 1.274(3)
O1 C1 1.144(3)
O4 C37 1.152(3)
O1S C1S 1.215(4)
O3 C4 1.281(3)
O5 C41 1.274(3)
O6 C39 1.285(3)
C11 C10 1.411(4)
C11 C12 1.424(4)
C11 C16 1.446(4)
C50 C49 1.359(4)
C50 C51 1.409(4)
C50 H50 0.95
C52 C51 1.368(3)
C52 C53 1.421(3)
C52 H52 0.95
C72 C71 1.368(4)
C72 C73 1.411(4)
C72 H72 0.95
C53 C48 1.428(3)
C53 C44 1.441(3)
C56 C57 1.361(4)
C56 C55 1.411(3)
C56 H56 0.95
C10 C9 1.361(4)
C10 H10 0.95
C3S C1S 1.498(5)
C3S H3S1 0.98
C3S H3S2 0.98
C3S H3S3 0.98
C18 C17 1.381(3)
C18 C19 1.405(3)
C18 H18 0.95
C64 C65 1.377(3)
C64 C73 1.443(3)
C48 C47 1.414(3)
C48 C49 1.422(3)
C34 C35 1.370(4)
C34 C33 1.407(4)
C34 H34 0.95
C44 C45 1.379(3)
C22 C23 1.361(4)
C22 C21 1.413(4)
C22 H22 0.95
C20 C19 1.361(4)
C20 C21 1.410(4)
C20 H20 0.95
C68 C67 1.411(4)
C68 C69 1.420(4)
C68 C73 1.433(3)
C27 C28 1.377(4)
C27 C36 1.439(3)
C55 C54 1.380(3)
C55 H55 0.95
C51 H51 0.95
C45 C46 1.411(3)
C45 H45 0.95
C7 C8 1.385(4)
C7 C16 1.425(4)
C62 C61 1.364(4)
C62 C63 1.417(4)
C62 H62 0.95
C25 C24 1.367(4)
C25 C26 1.419(3)
C25 H25 0.95
C15 C14 1.370(4)
C15 C16 1.411(4)
C15 H15 0.95
C61 C60 1.413(4)
C61 H61 0.95
C65 C66 1.412(3)
C65 H65 0.95
C57 C58 1.412(4)
C57 H57 0.95
C54 C63 1.431(3)
C21 C26 1.428(3)
C40 C39 1.388(4)
C40 C41 1.396(4)
C40 H40 0.95
C35 C36 1.418(4)
C35 H35 0.95
C58 C59 1.418(4)
C58 C63 1.430(3)
C71 C70 1.409(4)
C71 H71 0.95
C26 C17 1.437(3)
C32 C33 1.364(4)
C32 C31 1.416(4)
C32 H32 0.95
C70 C69 1.361(4)
C70 H70 0.95
C30 C29 1.363(4)
C30 C31 1.413(4)
C30 H30 0.95
C3 C4 1.387(4)
C3 C2 1.397(4)
C3 H3 0.95
C69 H69 0.95
C46 C47 1.362(4)
C46 H46 0.95
C12 C13 1.361(4)
C12 H12 0.95
C28 C29 1.409(4)
C28 H28 0.95
C24 C23 1.406(4)
C24 H24 0.95
C36 C31 1.424(3)
C4 C6 1.506(4)
C19 H19 0.95
C47 H47 0.95
C42 C39 1.503(4)
C42 H42A 0.98
C42 H42B 0.98
C42 H42C 0.98
C2 C5 1.502(4)
C66 C67 1.363(4)
C66 H66 0.95
C49 H49 0.95
C23 H23 0.95
C8 C9 1.404(4)
C8 H8 0.95
C14 C13 1.413(4)
C14 H14 0.95
C29 H29 0.95
C67 H67 0.95
C59 C60 1.363(4)
C59 H59 0.95
C60 H60 0.95
C6 H6A 0.98
C6 H6B 0.98
C6 H6C 0.98
C9 H9 0.95
C5 H5A 0.98
C5 H5B 0.98
C5 H5C 0.98
C41 C43 1.512(4)
C13 H13 0.95
C33 H33 0.95
C43 H43A 0.98
C43 H43B 0.98
C43 H43C 0.98
C2S C1S 1.494(5)
C2S H2S1 0.98
C2S H2S2 0.98
C2S H2S3 0.98

loop_
_geom_torsion_atom_site_label_1
_geom_torsion_atom_site_label_2
_geom_torsion_atom_site_label_3
_geom_torsion_atom_site_label_4
_geom_torsion
C37 Rh2 P2 C44 -36.07(11)
O6 Rh2 P2 C44 139.63(9)
C37 Rh2 P2 C64 81.68(11)
O6 Rh2 P2 C64 -102.61(9)
C37 Rh2 P2 C54 -156.28(11)
O6 Rh2 P2 C54 19.43(9)
C1 Rh1 P1 C27 80.66(12)
O3 Rh1 P1 C27 -99.52(10)
C1 Rh1 P1 C7 -157.77(12)
O3 Rh1 P1 C7 22.04(10)
C1 Rh1 P1 C17 -37.57(12)
O3 Rh1 P1 C17 142.25(9)
C1 Rh1 O2 C2 -179.8(2)
O3 Rh1 O2 C2 0.3(2)
O2 Rh1 O3 C4 -7.33(19)
P1 Rh1 O3 C4 175.86(19)
C37 Rh2 O5 C41 -177.5(2)
O6 Rh2 O5 C41 6.9(2)
O5 Rh2 O6 C39 -5.34(19)
P2 Rh2 O6 C39 171.24(18)
C51 C52 C53 C48 1.0(3)
C51 C52 C53 C44 -178.1(2)
C12 C11 C10 C9 -178.9(3)
C16 C11 C10 C9 1.8(4)
C44 P2 C64 C65 108.30(18)
C54 P2 C64 C65 -140.27(18)
Rh2 P2 C64 C65 -15.7(2)
C44 P2 C64 C73 -71.1(2)
C54 P2 C64 C73 40.3(2)
Rh2 P2 C64 C73 164.92(17)
C52 C53 C48 C47 177.9(2)
C44 C53 C48 C47 -3.0(3)
C52 C53 C48 C49 -2.1(3)
C44 C53 C48 C49 177.0(2)
C52 C53 C44 C45 -176.2(2)
C48 C53 C44 C45 4.7(3)
C52 C53 C44 P2 0.9(3)
C48 C53 C44 P2 -178.12(16)
C64 P2 C44 C45 1.7(2)
C54 P2 C44 C45 -111.41(19)
Rh2 P2 C44 C45 124.61(17)
C64 P2 C44 C53 -175.38(18)
C54 P2 C44 C53 71.5(2)
Rh2 P2 C44 C53 -52.5(2)
C7 P1 C27 C28 -132.80(19)
C17 P1 C27 C28 115.01(19)
Rh1 P1 C27 C28 -6.9(2)
C7 P1 C27 C36 44.7(2)
C17 P1 C27 C36 -67.5(2)
Rh1 P1 C27 C36 170.53(17)
C57 C56 C55 C54 0.8(4)
C53 C52 C51 C50 0.9(4)
C49 C50 C51 C52 -1.7(4)
C53 C44 C45 C46 -3.0(3)
P2 C44 C45 C46 179.81(18)
C27 P1 C7 C8 -126.3(2)
C17 P1 C7 C8 -15.9(2)
Rh1 P1 C7 C8 106.65(19)
C27 P1 C7 C16 57.8(2)
C17 P1 C7 C16 168.2(2)
Rh1 P1 C7 C16 -69.2(2)
C63 C62 C61 C60 -0.2(4)
C73 C64 C65 C66 1.2(3)
P2 C64 C65 C66 -178.21(18)
C55 C56 C57 C58 -0.9(4)
C56 C55 C54 C63 0.3(3)
C56 C55 C54 P2 -173.95(18)
C44 P2 C54 C55 -17.9(2)
C64 P2 C54 C55 -127.92(19)
Rh2 P2 C54 C55 107.34(18)
C44 P2 C54 C63 167.93(18)
C64 P2 C54 C63 57.9(2)
Rh2 P2 C54 C63 -66.87(19)
C19 C20 C21 C22 179.5(2)
C19 C20 C21 C26 0.3(4)
C23 C22 C21 C20 -177.8(2)
C23 C22 C21 C26 1.4(4)
C33 C34 C35 C36 1.4(4)
C56 C57 C58 C59 -179.2(2)
C56 C57 C58 C63 -0.1(4)
C73 C72 C71 C70 -0.5(4)
C24 C25 C26 C21 0.7(4)
C24 C25 C26 C17 -178.9(2)
C20 C21 C26 C25 177.6(2)
C22 C21 C26 C25 -1.7(3)
C20 C21 C26 C17 -2.8(3)
C22 C21 C26 C17 177.9(2)
C72 C71 C70 C69 -0.7(4)
C19 C18 C17 C26 -2.1(4)
C19 C18 C17 P1 -174.75(19)
C25 C26 C17 C18 -176.7(2)
C21 C26 C17 C18 3.7(3)
C25 C26 C17 P1 -4.2(3)
C21 C26 C17 P1 176.18(17)
C27 P1 C17 C18 -3.9(2)
C7 P1 C17 C18 -115.0(2)
Rh1 P1 C17 C18 120.88(18)
C27 P1 C17 C26 -176.36(19)
C7 P1 C17 C26 72.5(2)
Rh1 P1 C17 C26 -51.6(2)
C71 C70 C69 C68 0.6(4)
C67 C68 C69 C70 -178.7(2)
C73 C68 C69 C70 0.6(4)
C44 C45 C46 C47 -0.6(4)
C10 C11 C12 C13 179.1(3)
C16 C11 C12 C13 -1.5(4)
C36 C27 C28 C29 -1.3(4)
P1 C27 C28 C29 176.3(2)
C26 C25 C24 C23 0.6(4)
C34 C35 C36 C31 -0.9(4)
C34 C35 C36 C27 176.8(2)
C28 C27 C36 C35 -175.0(2)
P1 C27 C36 C35 7.6(3)
C28 C27 C36 C31 2.6(3)
P1 C27 C36 C31 -174.75(18)
C29 C30 C31 C32 175.7(2)
C29 C30 C31 C36 -1.4(4)
C33 C32 C31 C30 -175.5(3)
C33 C32 C31 C36 1.7(4)
C35 C36 C31 C30 176.5(2)
C27 C36 C31 C30 -1.3(3)
C35 C36 C31 C32 -0.7(3)
C27 C36 C31 C32 -178.5(2)
Rh1 O3 C4 C3 8.3(4)
Rh1 O3 C4 C6 -172.57(16)
C2 C3 C4 O3 -0.2(4)
C2 C3 C4 C6 -179.2(2)
C21 C20 C19 C18 1.4(4)
C17 C18 C19 C20 -0.5(4)
C45 C46 C47 C48 2.5(4)
C49 C48 C47 C46 179.3(2)
C53 C48 C47 C46 -0.6(3)
Rh1 O2 C2 C3 6.3(4)
Rh1 O2 C2 C5 -173.66(19)
C4 C3 C2 O2 -7.8(4)
C4 C3 C2 C5 172.1(3)
C64 C65 C66 C67 -1.2(4)
C51 C50 C49 C48 0.6(4)
C47 C48 C49 C50 -178.6(2)
C53 C48 C49 C50 1.3(3)
C71 C72 C73 C68 1.7(4)
C71 C72 C73 C64 -180.0(2)
C67 C68 C73 C72 177.6(2)
C69 C68 C73 C72 -1.7(3)
C67 C68 C73 C64 -0.9(3)
C69 C68 C73 C64 179.8(2)
C65 C64 C73 C72 -178.5(2)
P2 C64 C73 C72 0.9(3)
C65 C64 C73 C68 -0.2(3)
P2 C64 C73 C68 179.21(17)
C14 C15 C16 C7 -179.7(3)
C14 C15 C16 C11 -0.8(4)
C8 C7 C16 C15 176.4(2)
P1 C7 C16 C15 -7.7(4)
C8 C7 C16 C11 -2.5(4)
P1 C7 C16 C11 173.38(19)
C10 C11 C16 C15 -178.8(2)
C12 C11 C16 C15 1.9(4)
C10 C11 C16 C7 0.2(4)
C12 C11 C16 C7 -179.1(2)
C21 C22 C23 C24 -0.1(4)
C25 C24 C23 C22 -0.9(4)
C16 C7 C8 C9 2.8(4)
P1 C7 C8 C9 -173.1(2)
C16 C15 C14 C13 -0.6(4)
C61 C62 C63 C58 -0.1(4)
C61 C62 C63 C54 -179.6(2)
C57 C58 C63 C62 -178.3(2)
C59 C58 C63 C62 0.8(3)
C57 C58 C63 C54 1.2(3)
C59 C58 C63 C54 -179.7(2)
C55 C54 C63 C62 178.2(2)
P2 C54 C63 C62 -7.6(3)
C55 C54 C63 C58 -1.3(3)
P2 C54 C63 C58 172.89(17)
C31 C30 C29 C28 2.8(4)
C27 C28 C29 C30 -1.4(4)
C65 C66 C67 C68 0.1(4)
C69 C68 C67 C66 -179.8(2)
C73 C68 C67 C66 0.9(4)
C57 C58 C59 C60 177.9(3)
C63 C58 C59 C60 -1.3(4)
C58 C59 C60 C61 0.9(4)
C62 C61 C60 C59 -0.2(4)
Rh2 O6 C39 C40 2.2(4)
Rh2 O6 C39 C42 -176.84(16)
C41 C40 C39 O6 2.3(4)
C41 C40 C39 C42 -178.7(2)
C11 C10 C9 C8 -1.5(4)
C7 C8 C9 C10 -0.8(4)
Rh2 O5 C41 C40 -5.3(4)
Rh2 O5 C41 C43 175.1(2)
C39 C40 C41 O5 -0.5(4)
C39 C40 C41 C43 179.0(3)
C11 C12 C13 C14 0.1(4)
C15 C14 C13 C12 1.0(4)
C31 C32 C33 C34 -1.2(4)
C35 C34 C33 C32 -0.4(4)
